data_7009193
loop_
_publ_author_name
'Foley, Stephen R.'
'Yap, Glenn P. A.'
'Richeson, Darrin S.'

_publ_section_title
;
 Oxidative addition to M(II) (M&#x2005;=&#x2005;Ge, Sn) amidinate
 complexes: routes to group 14 chalcogenolates with hypervalent
 coordination environments
;
_journal_issue 10
_journal_name_full 'Journal of the Chemical Society, Dalton Transactions'
_journal_page_first 1663
_journal_paper_doi 10.1039/a909228e
_journal_year 2000
_chemical_formula_sum 'C32 H53 N3 S2 Si2 Sn'
_chemical_formula_weight 718.76
_chemical_name_systematic
; 
 ? 
;
_space_group_IT_number 2
_symmetry_cell_setting triclinic
_symmetry_space_group_name_Hall '-P 1'
_symmetry_space_group_name_H-M 'P -1'
_atom_sites_solution_hydrogens geom
_atom_sites_solution_primary direct
_atom_sites_solution_secondary difmap
_audit_creation_method SHELXL-97
_cell_angle_alpha 88.728(2)
_cell_angle_beta 80.465(2)
_cell_angle_gamma 67.232(2)
_cell_formula_units_Z 4
_cell_length_a 13.234(2)
_cell_length_b 15.834(2)
_cell_length_c 19.023(2)
_cell_measurement_reflns_used 'reflections from 60 data frames'
_cell_measurement_temperature 203(2)
_cell_measurement_theta_max 28.29
_cell_measurement_theta_min 1.47
_cell_volume 3621.0(8)
_computing_cell_refinement 'Bruker SMART'
_computing_data_collection 'Bruker SMART'
_computing_data_reduction 'Bruker SHELXTL'
_computing_molecular_graphics 'Bruker SHELXTL'
_computing_publication_material 'Bruker SHELXTL'
_computing_structure_refinement 'SHELXL-97 (Sheldrick, 1997)'
_computing_structure_solution 'SHELXS-97 (Sheldrick, 1990)'
_diffrn_ambient_temperature 203(2)
_diffrn_measured_fraction_theta_full 0.871
_diffrn_measured_fraction_theta_max 0.871
_diffrn_measurement_device_type 'CCD area detector'
_diffrn_measurement_method 'phi and omega scans'
_diffrn_radiation_monochromator graphite
_diffrn_radiation_source 'fine-focus sealed tube'
_diffrn_radiation_type MoK\a
_diffrn_radiation_wavelength 0.71073
_diffrn_reflns_av_R_equivalents 0.0957
_diffrn_reflns_av_sigmaI/netI 0.1718
_diffrn_reflns_limit_h_max 17
_diffrn_reflns_limit_h_min -17
_diffrn_reflns_limit_k_max 21
_diffrn_reflns_limit_k_min -20
_diffrn_reflns_limit_l_max 17
_diffrn_reflns_limit_l_min -24
_diffrn_reflns_number 27303
_diffrn_reflns_theta_full 28.46
_diffrn_reflns_theta_max 28.46
_diffrn_reflns_theta_min 1.69
_diffrn_standards_decay_% <1
_diffrn_standards_number '50 standard frames at start and end'
_exptl_absorpt_coefficient_mu 0.912
_exptl_absorpt_correction_T_max 0.801496
_exptl_absorpt_correction_T_min 0.470766
_exptl_absorpt_correction_type multi-scan
_exptl_absorpt_process_details 'Blessing, Acta Cryst. (1995) A51 33-38.'
_exptl_crystal_colour colourless
_exptl_crystal_density_diffrn 1.318
_exptl_crystal_density_method 'not measured'
_exptl_crystal_description block
_exptl_crystal_F_000 1504
_exptl_crystal_size_max 0.4
_exptl_crystal_size_mid 0.4
_exptl_crystal_size_min 0.2
_refine_diff_density_max 0.921
_refine_diff_density_min -1.465
_refine_diff_density_rms 0.139
_refine_ls_extinction_method none
_refine_ls_goodness_of_fit_ref 1.002
_refine_ls_hydrogen_treatment mixed
_refine_ls_matrix_type full
_refine_ls_number_parameters 721
_refine_ls_number_reflns 15949
_refine_ls_number_restraints 0
_refine_ls_restrained_S_all 1.002
_refine_ls_R_factor_all 0.0758
_refine_ls_R_factor_gt 0.0393
_refine_ls_shift/su_max 0.014
_refine_ls_shift/su_mean 0.002
_refine_ls_structure_factor_coef Fsqd
_refine_ls_weighting_details 'calc w=1/[\s^2^(Fo^2^)+(0.001P)^2^+0.0000P] where P=(Fo^2^+2Fc^2^)/3'
_refine_ls_weighting_scheme calc
_refine_ls_wR_factor_gt 0.0791
_refine_ls_wR_factor_ref 0.0867
_reflns_number_gt 9694
_reflns_number_total 15949
_reflns_threshold_expression >2sigma(I)
_cod_data_source_file a909228e.txt
_cod_data_source_block dr070
_cod_depositor_comments
;
The following automatic conversions were performed:
'_symmetry_cell_setting' value 'Triclinic' changed to 'triclinic'
according to '/home/saulius/struct/CIF-dictionaries/cif_core.dic'
dictionary named 'cif_core.dic' version 2.4.1 from 2010-06-29.

Automatic conversion script
Id: cif_fix_enum 1527 2010-12-29 10:47:43Z saulius 
;
_cod_original_cell_volume 3621.0(7)
_cod_original_sg_symbol_H-M P-1
_cod_database_code 7009193

loop_
_symmetry_equiv_pos_as_xyz
'x, y, z'
'-x, -y, -z'

loop_
_atom_site_label
_atom_site_type_symbol
_atom_site_fract_x
_atom_site_fract_y
_atom_site_fract_z
_atom_site_U_iso_or_equiv
_atom_site_adp_type
_atom_site_occupancy
_atom_site_symmetry_multiplicity
_atom_site_calc_flag
_atom_site_refinement_flags
_atom_site_disorder_assembly
_atom_site_disorder_group
Sn1 Sn 0.398326(19) 0.781490(16) 0.109401(11) 0.02574(6) Uani 1 1 d . . .
Sn2 Sn 0.470682(18) 0.259349(15) 0.412088(11) 0.02293(6) Uani 1 1 d . . .
S1 S 0.38722(9) 0.93682(7) 0.11902(5) 0.0444(3) Uani 1 1 d . . .
S2 S 0.50152(8) 0.74206(8) -0.01484(5) 0.0443(3) Uani 1 1 d . . .
S3 S 0.49493(8) 0.09960(6) 0.40791(5) 0.0379(2) Uani 1 1 d . . .
S4 S 0.58442(7) 0.27847(6) 0.49802(5) 0.0337(2) Uani 1 1 d . . .
Si1 Si 0.16487(9) 0.85763(8) 0.04340(6) 0.0371(2) Uani 1 1 d . . .
Si2 Si 0.28039(8) 0.65289(7) 0.06027(5) 0.0328(2) Uani 1 1 d . . .
Si3 Si 0.27521(8) 0.27195(7) 0.54685(5) 0.0309(2) Uani 1 1 d . . .
Si4 Si 0.29579(8) 0.45017(6) 0.49342(5) 0.0260(2) Uani 1 1 d . . .
N1 N 0.3596(2) 0.74683(19) 0.22125(14) 0.0272(6) Uani 1 1 d . . .
N2 N 0.5299(2) 0.6995(2) 0.16389(14) 0.0313(7) Uani 1 1 d . . .
N3 N 0.2654(2) 0.76514(19) 0.07624(14) 0.0279(6) Uani 1 1 d . . .
N4 N 0.3972(2) 0.30490(19) 0.31396(14) 0.0278(6) Uani 1 1 d . . .
N5 N 0.5711(2) 0.2784(2) 0.31724(14) 0.0289(7) Uani 1 1 d . . .
N6 N 0.3292(2) 0.33313(18) 0.48499(13) 0.0252(6) Uani 1 1 d . . .
C1 C 0.7008(3) 0.7235(3) 0.1777(2) 0.0485(11) Uani 1 1 d . . .
H1A H 0.6879 0.7216 0.2299 0.058 Uiso 1 1 calc R . .
H1B H 0.6642 0.7872 0.1650 0.058 Uiso 1 1 calc R . .
C2 C 0.8255(3) 0.6897(3) 0.1499(3) 0.0619(13) Uani 1 1 d . . .
H2A H 0.8372 0.7026 0.0992 0.074 Uiso 1 1 calc R . .
H2B H 0.8572 0.7239 0.1755 0.074 Uiso 1 1 calc R . .
C3 C 0.8851(3) 0.5903(4) 0.1583(3) 0.0654(14) Uani 1 1 d . . .
H3A H 0.8839 0.5789 0.2092 0.079 Uiso 1 1 calc R . .
H3B H 0.9629 0.5717 0.1354 0.079 Uiso 1 1 calc R . .
C4 C 0.8350(3) 0.5330(3) 0.1266(3) 0.0576(12) Uani 1 1 d . . .
H4A H 0.8735 0.4686 0.1368 0.069 Uiso 1 1 calc R . .
H4B H 0.8445 0.5380 0.0747 0.069 Uiso 1 1 calc R . .
C5 C 0.7107(3) 0.5649(3) 0.1576(2) 0.0513(11) Uani 1 1 d . . .
H5A H 0.6781 0.5294 0.1342 0.062 Uiso 1 1 calc R . .
H5B H 0.7015 0.5541 0.2087 0.062 Uiso 1 1 calc R . .
C6 C 0.6517(3) 0.6647(3) 0.1464(2) 0.0378(9) Uani 1 1 d . . .
H6A H 0.6677 0.6703 0.0942 0.045 Uiso 1 1 calc R . .
C7 C 0.1664(3) 0.8427(2) 0.2659(2) 0.0396(9) Uani 1 1 d . . .
H7A H 0.1483 0.8329 0.2196 0.048 Uiso 1 1 calc R . .
H7B H 0.1848 0.8971 0.2634 0.048 Uiso 1 1 calc R . .
C8 C 0.0649(4) 0.8601(3) 0.3235(2) 0.0554(12) Uani 1 1 d . . .
H8A H 0.0804 0.8745 0.3694 0.066 Uiso 1 1 calc R . .
H8B H 0.0016 0.9127 0.3117 0.066 Uiso 1 1 calc R . .
C9 C 0.0363(4) 0.7762(3) 0.3294(3) 0.0659(14) Uani 1 1 d . . .
H9A H 0.0145 0.7650 0.2848 0.079 Uiso 1 1 calc R . .
H9B H -0.0268 0.7868 0.3681 0.079 Uiso 1 1 calc R . .
C10 C 0.1354(4) 0.6929(3) 0.3441(2) 0.0585(13) Uani 1 1 d . . .
H10A H 0.1528 0.7020 0.3907 0.070 Uiso 1 1 calc R . .
H10B H 0.1165 0.6387 0.3458 0.070 Uiso 1 1 calc R . .
C11 C 0.2367(3) 0.6763(3) 0.2872(2) 0.0398(9) Uani 1 1 d . . .
H11A H 0.2219 0.6607 0.2414 0.048 Uiso 1 1 calc R . .
H11B H 0.2999 0.6241 0.2996 0.048 Uiso 1 1 calc R . .
C12 C 0.2666(3) 0.7607(2) 0.27949(18) 0.0319(8) Uani 1 1 d . . .
H12A H 0.2878 0.7727 0.3246 0.038 Uiso 1 1 calc R . .
C13 C 0.4640(3) 0.7027(2) 0.22595(18) 0.0303(8) Uani 1 1 d . . .
C14 C 0.5053(3) 0.6587(3) 0.29280(19) 0.0436(10) Uani 1 1 d . . .
H14A H 0.4599 0.6261 0.3142 0.065 Uiso 1 1 calc R . .
H14B H 0.5003 0.7058 0.3265 0.065 Uiso 1 1 calc R . .
H14C H 0.5821 0.6159 0.2805 0.065 Uiso 1 1 calc R . .
C15 C 0.3953(3) 0.9279(3) 0.2637(2) 0.0407(9) Uani 1 1 d . . .
H15A H 0.4651 0.8794 0.2515 0.049 Uiso 1 1 calc R . .
C16 C 0.3512(4) 0.9555(3) 0.3346(2) 0.0479(10) Uani 1 1 d . . .
H16A H 0.3903 0.9247 0.3706 0.057 Uiso 1 1 calc R . .
C17 C 0.2509(4) 1.0274(3) 0.3523(2) 0.0514(11) Uani 1 1 d . . .
H17A H 0.2215 1.0455 0.4006 0.062 Uiso 1 1 calc R . .
C18 C 0.1922(4) 1.0739(3) 0.3002(2) 0.0483(11) Uani 1 1 d . . .
H18A H 0.1239 1.1238 0.3126 0.058 Uiso 1 1 calc R . .
C19 C 0.2356(3) 1.0459(3) 0.2291(2) 0.0438(10) Uani 1 1 d . . .
H19A H 0.1965 1.0773 0.1932 0.053 Uiso 1 1 calc R . .
C20 C 0.3356(3) 0.9724(3) 0.2106(2) 0.0371(9) Uani 1 1 d . . .
C21 C 0.7274(4) 0.6738(3) -0.0550(2) 0.0578(12) Uani 1 1 d . . .
H21A H 0.7211 0.6178 -0.0629 0.069 Uiso 1 1 calc R . .
C22 C 0.8304(4) 0.6793(4) -0.0709(3) 0.0815(18) Uani 1 1 d . . .
H22A H 0.8934 0.6277 -0.0904 0.098 Uiso 1 1 calc R . .
C23 C 0.8404(4) 0.7602(5) -0.0580(3) 0.0782(18) Uani 1 1 d . . .
H23A H 0.9107 0.7637 -0.0679 0.094 Uiso 1 1 calc R . .
C24 C 0.7505(5) 0.8347(4) -0.0313(3) 0.0756(16) Uani 1 1 d . . .
H24A H 0.7583 0.8899 -0.0226 0.091 Uiso 1 1 calc R . .
C25 C 0.6464(4) 0.8306(3) -0.0164(2) 0.0565(12) Uani 1 1 d . . .
H25A H 0.5839 0.8833 0.0016 0.068 Uiso 1 1 calc R . .
C26 C 0.6339(3) 0.7495(3) -0.02781(18) 0.0409(10) Uani 1 1 d . . .
C27 C 0.0919(4) 0.9563(3) 0.1096(2) 0.0665(13) Uani 1 1 d . . .
H27A H 0.0577 0.9363 0.1522 0.100 Uiso 1 1 calc R . .
H27B H 0.0350 1.0045 0.0891 0.100 Uiso 1 1 calc R . .
H27C H 0.1451 0.9794 0.1219 0.100 Uiso 1 1 calc R . .
C28 C 0.2251(4) 0.9025(3) -0.0363(2) 0.0719(15) Uani 1 1 d . . .
H28A H 0.2837 0.9193 -0.0248 0.108 Uiso 1 1 calc R . .
H28B H 0.1675 0.9560 -0.0512 0.108 Uiso 1 1 calc R . .
H28C H 0.2555 0.8556 -0.0747 0.108 Uiso 1 1 calc R . .
C29 C 0.0512(4) 0.8270(3) 0.0198(3) 0.0813(17) Uani 1 1 d . . .
H29A H 0.0189 0.8032 0.0610 0.122 Uiso 1 1 calc R . .
H29B H 0.0815 0.7807 -0.0190 0.122 Uiso 1 1 calc R . .
H29C H -0.0057 0.8812 0.0051 0.122 Uiso 1 1 calc R . .
C30 C 0.3045(4) 0.6232(3) -0.0372(2) 0.0546(11) Uani 1 1 d . . .
H30A H 0.2424 0.6645 -0.0580 0.082 Uiso 1 1 calc R . .
H30B H 0.3113 0.5606 -0.0440 0.082 Uiso 1 1 calc R . .
H30C H 0.3724 0.6291 -0.0602 0.082 Uiso 1 1 calc R . .
C31 C 0.1562(3) 0.6293(3) 0.1020(2) 0.0519(11) Uani 1 1 d . . .
H31A H 0.0910 0.6708 0.0841 0.078 Uiso 1 1 calc R . .
H31B H 0.1450 0.6384 0.1534 0.078 Uiso 1 1 calc R . .
H31C H 0.1683 0.5665 0.0901 0.078 Uiso 1 1 calc R . .
C32 C 0.4032(3) 0.5702(2) 0.0957(2) 0.0438(10) Uani 1 1 d . . .
H32A H 0.3945 0.5831 0.1464 0.066 Uiso 1 1 calc R . .
H32B H 0.4703 0.5763 0.0713 0.066 Uiso 1 1 calc R . .
H32C H 0.4086 0.5082 0.0877 0.066 Uiso 1 1 calc R . .
C33 C 0.2164(3) 0.2935(2) 0.33176(19) 0.0339(8) Uani 1 1 d . . .
H33A H 0.2522 0.2266 0.3327 0.041 Uiso 1 1 calc R . .
H33B H 0.2017 0.3189 0.3807 0.041 Uiso 1 1 calc R . .
C34 C 0.1068(3) 0.3194(3) 0.3045(2) 0.0446(10) Uani 1 1 d . . .
H34A H 0.1208 0.2887 0.2576 0.053 Uiso 1 1 calc R . .
H34B H 0.0572 0.2980 0.3372 0.053 Uiso 1 1 calc R . .
C35 C 0.0503(3) 0.4219(3) 0.2982(2) 0.0468(10) Uani 1 1 d . . .
H35A H 0.0286 0.4523 0.3458 0.056 Uiso 1 1 calc R . .
H35B H -0.0172 0.4356 0.2777 0.056 Uiso 1 1 calc R . .
C36 C 0.1277(3) 0.4588(3) 0.2511(2) 0.0424(9) Uani 1 1 d . . .
H36A H 0.1417 0.4343 0.2020 0.051 Uiso 1 1 calc R . .
H36B H 0.0917 0.5258 0.2510 0.051 Uiso 1 1 calc R . .
C37 C 0.2375(3) 0.4322(2) 0.2780(2) 0.0355(9) Uani 1 1 d . . .
H37A H 0.2871 0.4534 0.2450 0.043 Uiso 1 1 calc R . .
H37B H 0.2240 0.4631 0.3247 0.043 Uiso 1 1 calc R . .
C38 C 0.2946(3) 0.3295(2) 0.28467(18) 0.0304(8) Uani 1 1 d . . .
H38A H 0.3135 0.2994 0.2365 0.036 Uiso 1 1 calc R . .
C39 C 0.7021(3) 0.3538(3) 0.2707(2) 0.0397(9) Uani 1 1 d . . .
H39A H 0.6565 0.4060 0.3040 0.048 Uiso 1 1 calc R . .
H39B H 0.6774 0.3670 0.2244 0.048 Uiso 1 1 calc R . .
C40 C 0.8240(3) 0.3402(3) 0.2627(2) 0.0501(11) Uani 1 1 d . . .
H40A H 0.8331 0.3953 0.2436 0.060 Uiso 1 1 calc R . .
H40B H 0.8468 0.3314 0.3097 0.060 Uiso 1 1 calc R . .
C41 C 0.8977(3) 0.2582(3) 0.2135(2) 0.0587(13) Uani 1 1 d . . .
H41A H 0.9756 0.2497 0.2109 0.070 Uiso 1 1 calc R . .
H41B H 0.8794 0.2692 0.1654 0.070 Uiso 1 1 calc R . .
C42 C 0.8822(3) 0.1722(3) 0.2401(3) 0.0635(13) Uani 1 1 d . . .
H42A H 0.9086 0.1574 0.2858 0.076 Uiso 1 1 calc R . .
H42B H 0.9269 0.1208 0.2059 0.076 Uiso 1 1 calc R . .
C43 C 0.7607(3) 0.1848(3) 0.2498(3) 0.0534(11) Uani 1 1 d . . .
H43A H 0.7367 0.1924 0.2032 0.064 Uiso 1 1 calc R . .
H43B H 0.7526 0.1298 0.2701 0.064 Uiso 1 1 calc R . .
C44 C 0.6877(3) 0.2675(2) 0.29850(17) 0.0292(8) Uani 1 1 d . . .
H44A H 0.7171 0.2566 0.3439 0.035 Uiso 1 1 calc R . .
C45 C 0.4922(3) 0.2999(2) 0.27679(17) 0.0284(8) Uani 1 1 d . . .
C46 C 0.5107(3) 0.3134(3) 0.19767(18) 0.0404(9) Uani 1 1 d . . .
H46A H 0.4745 0.3779 0.1889 0.061 Uiso 1 1 calc R . .
H46B H 0.4797 0.2782 0.1734 0.061 Uiso 1 1 calc R . .
H46C H 0.5898 0.2927 0.1798 0.061 Uiso 1 1 calc R . .
C47 C 0.5201(4) 0.0811(3) 0.2604(2) 0.0515(11) Uani 1 1 d . . .
H47A H 0.4463 0.1239 0.2645 0.062 Uiso 1 1 calc R . .
C48 C 0.5793(5) 0.0408(4) 0.1943(2) 0.0647(14) Uani 1 1 d . . .
H48A H 0.5458 0.0564 0.1534 0.078 Uiso 1 1 calc R . .
C49 C 0.6869(6) -0.0219(4) 0.1886(3) 0.0762(18) Uani 1 1 d . . .
H49A H 0.7269 -0.0483 0.1436 0.091 Uiso 1 1 calc R . .
C50 C 0.7370(5) -0.0464(3) 0.2476(3) 0.0730(16) Uani 1 1 d . . .
H50A H 0.8101 -0.0906 0.2432 0.088 Uiso 1 1 calc R . .
C51 C 0.6794(4) -0.0057(3) 0.3138(2) 0.0527(11) Uani 1 1 d . . .
H51A H 0.7141 -0.0210 0.3542 0.063 Uiso 1 1 calc R . .
C52 C 0.5703(3) 0.0578(3) 0.32044(19) 0.0381(9) Uani 1 1 d . . .
C53 C 0.8091(3) 0.2337(3) 0.46856(19) 0.0404(9) Uani 1 1 d . . .
H53A H 0.7914 0.2965 0.4767 0.048 Uiso 1 1 calc R . .
C54 C 0.9195(3) 0.1735(3) 0.4516(2) 0.0527(11) Uani 1 1 d . . .
H54A H 0.9763 0.1959 0.4481 0.063 Uiso 1 1 calc R . .
C55 C 0.9462(3) 0.0819(3) 0.4400(2) 0.0571(12) Uani 1 1 d . . .
H55A H 1.0211 0.0417 0.4280 0.069 Uiso 1 1 calc R . .
C56 C 0.8638(3) 0.0487(3) 0.4458(2) 0.0567(12) Uani 1 1 d . . .
H56A H 0.8822 -0.0143 0.4379 0.068 Uiso 1 1 calc R . .
C57 C 0.7532(3) 0.1082(3) 0.4634(2) 0.0418(9) Uani 1 1 d . . .
H57A H 0.6972 0.0848 0.4685 0.050 Uiso 1 1 calc R . .
C58 C 0.7242(3) 0.2009(3) 0.47359(17) 0.0320(8) Uani 1 1 d . . .
C59 C 0.3855(3) 0.1875(3) 0.5913(2) 0.0502(11) Uani 1 1 d . . .
H59A H 0.4231 0.2190 0.6133 0.075 Uiso 1 1 calc R . .
H59B H 0.4390 0.1417 0.5561 0.075 Uiso 1 1 calc R . .
H59C H 0.3520 0.1578 0.6276 0.075 Uiso 1 1 calc R . .
C60 C 0.2056(4) 0.2087(3) 0.5055(2) 0.0524(12) Uani 1 1 d . . .
H60A H 0.1475 0.2514 0.4822 0.079 Uiso 1 1 calc R . .
H60B H 0.1732 0.1786 0.5421 0.079 Uiso 1 1 calc R . .
H60C H 0.2598 0.1630 0.4705 0.079 Uiso 1 1 calc R . .
C61 C 0.1683(4) 0.3482(3) 0.6194(2) 0.0579(13) Uani 1 1 d . . .
H61A H 0.2005 0.3829 0.6431 0.087 Uiso 1 1 calc R . .
H61B H 0.1430 0.3113 0.6537 0.087 Uiso 1 1 calc R . .
H61C H 0.1059 0.3901 0.5992 0.087 Uiso 1 1 calc R . .
C62 C 0.3259(3) 0.4857(3) 0.57831(18) 0.0380(9) Uani 1 1 d . . .
H62A H 0.4036 0.4519 0.5814 0.057 Uiso 1 1 calc R . .
H62B H 0.2796 0.4728 0.6187 0.057 Uiso 1 1 calc R . .
H62C H 0.3100 0.5509 0.5788 0.057 Uiso 1 1 calc R . .
C63 C 0.1449(3) 0.5176(3) 0.4898(2) 0.0387(9) Uani 1 1 d . . .
H63A H 0.1270 0.5002 0.4463 0.058 Uiso 1 1 calc R . .
H63B H 0.1303 0.5826 0.4904 0.058 Uiso 1 1 calc R . .
H63C H 0.0995 0.5049 0.5308 0.058 Uiso 1 1 calc R . .
C64 C 0.3811(3) 0.4870(2) 0.42120(18) 0.0320(8) Uani 1 1 d . . .
H64A H 0.4594 0.4532 0.4229 0.048 Uiso 1 1 calc R . .
H64B H 0.3630 0.5521 0.4278 0.048 Uiso 1 1 calc R . .
H64C H 0.3655 0.4748 0.3753 0.048 Uiso 1 1 calc R . .

loop_
_atom_site_aniso_label
_atom_site_aniso_U_11
_atom_site_aniso_U_22
_atom_site_aniso_U_33
_atom_site_aniso_U_23
_atom_site_aniso_U_13
_atom_site_aniso_U_12
Sn1 0.02400(13) 0.02964(15) 0.02317(13) -0.00090(10) -0.00302(10) -0.01027(11)
Sn2 0.02309(13) 0.02435(13) 0.02139(12) -0.00226(9) -0.00027(9) -0.01050(11)
S1 0.0586(7) 0.0377(6) 0.0400(6) -0.0005(4) 0.0029(5) -0.0267(6)
S2 0.0363(6) 0.0744(8) 0.0251(5) -0.0076(5) 0.0014(4) -0.0267(6)
S3 0.0498(6) 0.0302(5) 0.0342(5) -0.0048(4) 0.0054(4) -0.0210(5)
S4 0.0285(5) 0.0361(6) 0.0308(5) -0.0107(4) -0.0067(4) -0.0052(4)
Si1 0.0316(6) 0.0380(7) 0.0388(6) 0.0035(5) -0.0119(5) -0.0083(5)
Si2 0.0324(6) 0.0332(6) 0.0341(6) -0.0053(4) -0.0042(4) -0.0143(5)
Si3 0.0344(6) 0.0331(6) 0.0269(5) -0.0021(4) 0.0046(4) -0.0187(5)
Si4 0.0241(5) 0.0264(5) 0.0264(5) -0.0031(4) -0.0028(4) -0.0090(4)
N1 0.0230(15) 0.0287(17) 0.0250(15) 0.0005(12) -0.0014(12) -0.0059(13)
N2 0.0249(16) 0.0343(18) 0.0255(16) -0.0081(12) -0.0027(13) -0.0018(14)
N3 0.0251(15) 0.0312(17) 0.0295(16) 0.0000(12) -0.0067(12) -0.0122(14)
N4 0.0234(15) 0.0361(18) 0.0254(15) -0.0012(12) -0.0022(12) -0.0137(14)
N5 0.0242(16) 0.0414(19) 0.0233(15) 0.0017(12) -0.0012(12) -0.0162(14)
N6 0.0255(15) 0.0258(16) 0.0231(14) -0.0004(11) 0.0007(12) -0.0106(13)
C1 0.043(3) 0.039(3) 0.067(3) 0.003(2) -0.013(2) -0.019(2)
C2 0.040(3) 0.064(3) 0.092(4) 0.008(3) -0.017(3) -0.030(3)
C3 0.028(2) 0.082(4) 0.078(4) 0.014(3) -0.011(2) -0.013(3)
C4 0.034(2) 0.049(3) 0.074(3) 0.001(2) -0.002(2) 0.000(2)
C5 0.033(2) 0.043(3) 0.074(3) -0.012(2) -0.003(2) -0.011(2)
C6 0.028(2) 0.047(3) 0.035(2) -0.0020(17) -0.0063(17) -0.0104(19)
C7 0.032(2) 0.033(2) 0.048(2) -0.0010(17) 0.0094(18) -0.0114(18)
C8 0.044(3) 0.049(3) 0.061(3) -0.011(2) 0.021(2) -0.015(2)
C9 0.053(3) 0.060(3) 0.077(3) -0.011(2) 0.033(3) -0.029(3)
C10 0.074(3) 0.054(3) 0.049(3) 0.003(2) 0.015(2) -0.036(3)
C11 0.047(2) 0.031(2) 0.038(2) 0.0011(16) 0.0020(18) -0.016(2)
C12 0.037(2) 0.034(2) 0.0228(18) -0.0010(14) 0.0003(15) -0.0133(18)
C13 0.038(2) 0.028(2) 0.0269(19) -0.0013(14) -0.0113(16) -0.0129(17)
C14 0.040(2) 0.058(3) 0.029(2) 0.0081(18) -0.0148(18) -0.012(2)
C15 0.038(2) 0.037(2) 0.050(3) -0.0104(18) -0.0070(19) -0.0179(19)
C16 0.050(3) 0.050(3) 0.047(3) -0.009(2) -0.014(2) -0.020(2)
C17 0.057(3) 0.054(3) 0.047(3) -0.021(2) 0.001(2) -0.029(3)
C18 0.045(3) 0.031(2) 0.065(3) -0.015(2) 0.000(2) -0.013(2)
C19 0.046(3) 0.031(2) 0.056(3) -0.0015(18) -0.010(2) -0.017(2)
C20 0.044(2) 0.030(2) 0.041(2) -0.0021(16) -0.0010(18) -0.021(2)
C21 0.048(3) 0.073(4) 0.048(3) -0.021(2) 0.000(2) -0.020(3)
C22 0.034(3) 0.141(6) 0.053(3) -0.035(3) 0.006(2) -0.020(3)
C23 0.052(3) 0.144(6) 0.055(3) -0.012(3) 0.000(3) -0.058(4)
C24 0.072(4) 0.094(5) 0.079(4) 0.015(3) -0.002(3) -0.057(4)
C25 0.050(3) 0.059(3) 0.061(3) 0.016(2) -0.004(2) -0.025(3)
C26 0.033(2) 0.064(3) 0.0240(19) 0.0012(18) -0.0007(16) -0.018(2)
C27 0.069(3) 0.044(3) 0.062(3) -0.001(2) -0.022(3) 0.009(2)
C28 0.069(3) 0.067(4) 0.060(3) 0.026(3) -0.012(3) -0.006(3)
C29 0.055(3) 0.064(4) 0.131(5) 0.015(3) -0.058(3) -0.014(3)
C30 0.055(3) 0.066(3) 0.043(3) -0.019(2) -0.008(2) -0.024(2)
C31 0.050(3) 0.051(3) 0.064(3) 0.006(2) -0.006(2) -0.032(2)
C32 0.047(3) 0.030(2) 0.051(3) -0.0053(18) -0.012(2) -0.011(2)
C33 0.028(2) 0.035(2) 0.043(2) 0.0036(16) -0.0068(17) -0.0160(18)
C34 0.033(2) 0.047(3) 0.063(3) 0.007(2) -0.016(2) -0.023(2)
C35 0.031(2) 0.046(3) 0.066(3) 0.005(2) -0.017(2) -0.015(2)
C36 0.039(2) 0.040(2) 0.049(2) 0.0076(18) -0.0174(19) -0.013(2)
C37 0.031(2) 0.039(2) 0.041(2) 0.0041(17) -0.0097(17) -0.0156(18)
C38 0.029(2) 0.041(2) 0.0271(19) 0.0035(15) -0.0088(15) -0.0189(18)
C39 0.038(2) 0.039(2) 0.046(2) -0.0032(17) -0.0027(18) -0.0208(19)
C40 0.044(3) 0.059(3) 0.060(3) 0.005(2) -0.005(2) -0.034(2)
C41 0.037(2) 0.107(4) 0.042(3) 0.000(2) 0.002(2) -0.043(3)
C42 0.033(2) 0.059(3) 0.083(4) -0.026(2) 0.009(2) -0.007(2)
C43 0.034(2) 0.039(3) 0.082(3) -0.015(2) 0.007(2) -0.013(2)
C44 0.0231(18) 0.041(2) 0.0263(18) -0.0014(15) -0.0005(14) -0.0163(17)
C45 0.032(2) 0.032(2) 0.0250(18) -0.0014(14) -0.0037(15) -0.0174(17)
C46 0.037(2) 0.065(3) 0.0251(19) 0.0041(17) -0.0046(16) -0.026(2)
C47 0.065(3) 0.049(3) 0.048(3) -0.014(2) 0.000(2) -0.032(2)
C48 0.105(5) 0.066(4) 0.040(3) -0.011(2) 0.000(3) -0.054(4)
C49 0.114(5) 0.059(4) 0.057(3) -0.028(3) 0.038(3) -0.053(4)
C50 0.079(4) 0.040(3) 0.084(4) -0.023(3) 0.035(3) -0.024(3)
C51 0.060(3) 0.033(3) 0.060(3) -0.0105(19) 0.011(2) -0.019(2)
C52 0.052(3) 0.029(2) 0.037(2) -0.0086(16) 0.0059(19) -0.026(2)
C53 0.035(2) 0.048(3) 0.041(2) 0.0005(18) -0.0120(18) -0.017(2)
C54 0.031(2) 0.074(4) 0.056(3) 0.005(2) -0.010(2) -0.023(2)
C55 0.031(2) 0.069(4) 0.056(3) 0.001(2) -0.001(2) -0.006(2)
C56 0.041(3) 0.038(3) 0.075(3) -0.005(2) -0.001(2) 0.000(2)
C57 0.033(2) 0.039(3) 0.049(2) -0.0040(18) -0.0047(19) -0.0093(19)
C58 0.0265(19) 0.039(2) 0.0256(19) 0.0010(15) -0.0057(15) -0.0072(17)
C59 0.062(3) 0.050(3) 0.044(2) 0.014(2) -0.005(2) -0.030(2)
C60 0.063(3) 0.066(3) 0.043(2) -0.008(2) 0.007(2) -0.047(3)
C61 0.067(3) 0.058(3) 0.045(3) -0.004(2) 0.023(2) -0.033(3)
C62 0.045(2) 0.037(2) 0.032(2) -0.0079(16) -0.0068(17) -0.0162(19)
C63 0.027(2) 0.039(2) 0.044(2) 0.0035(17) -0.0030(17) -0.0076(18)
C64 0.035(2) 0.027(2) 0.036(2) -0.0012(15) -0.0056(16) -0.0149(17)

loop_
_atom_type_symbol
_atom_type_description
_atom_type_scat_dispersion_real
_atom_type_scat_dispersion_imag
_atom_type_scat_source
C C 0.0033 0.0016 'International Tables Vol C Tables 4.2.6.8 and 6.1.1.4'
H H 0.0000 0.0000 'International Tables Vol C Tables 4.2.6.8 and 6.1.1.4'
N N 0.0061 0.0033 'International Tables Vol C Tables 4.2.6.8 and 6.1.1.4'
Si Si 0.0817 0.0704 'International Tables Vol C Tables 4.2.6.8 and 6.1.1.4'
S S 0.1246 0.1234 'International Tables Vol C Tables 4.2.6.8 and 6.1.1.4'
Sn Sn -0.6537 1.4246 'International Tables Vol C Tables 4.2.6.8 and 6.1.1.4'

loop_
_geom_angle_atom_site_label_1
_geom_angle_atom_site_label_2
_geom_angle_atom_site_label_3
_geom_angle
_geom_angle_site_symmetry_1
_geom_angle_site_symmetry_3
_geom_angle_publ_flag
N3 Sn1 N2 135.18(11) . . ?
N3 Sn1 N1 95.56(10) . . ?
N2 Sn1 N1 60.05(10) . . ?
N3 Sn1 S1 116.44(8) . . ?
N2 Sn1 S1 106.28(8) . . ?
N1 Sn1 S1 104.03(8) . . ?
N3 Sn1 S2 88.81(8) . . ?
N2 Sn1 S2 98.23(8) . . ?
N1 Sn1 S2 152.35(8) . . ?
S1 Sn1 S2 98.29(3) . . ?
N3 Sn1 C13 118.25(10) . . ?
N2 Sn1 C13 30.40(10) . . ?
N1 Sn1 C13 29.68(10) . . ?
S1 Sn1 C13 106.52(8) . . ?
S2 Sn1 C13 127.18(9) . . ?
N6 Sn2 N5 140.30(10) . . ?
N6 Sn2 N4 96.95(10) . . ?
N5 Sn2 N4 59.96(10) . . ?
N6 Sn2 S3 109.37(7) . . ?
N5 Sn2 S3 106.40(8) . . ?
N4 Sn2 S3 99.93(7) . . ?
N6 Sn2 S4 88.30(7) . . ?
N5 Sn2 S4 96.63(7) . . ?
N4 Sn2 S4 148.01(7) . . ?
S3 Sn2 S4 108.05(3) . . ?
N6 Sn2 C45 121.66(10) . . ?
N5 Sn2 C45 30.24(10) . . ?
N4 Sn2 C45 29.78(9) . . ?
S3 Sn2 C45 103.79(8) . . ?
S4 Sn2 C45 124.65(7) . . ?
C20 S1 Sn1 105.61(11) . . ?
C26 S2 Sn1 114.00(13) . . ?
C52 S3 Sn2 104.17(11) . . ?
C58 S4 Sn2 109.75(12) . . ?
N3 Si1 C28 111.96(18) . . ?
N3 Si1 C27 113.14(17) . . ?
C28 Si1 C27 106.4(2) . . ?
N3 Si1 C29 111.93(18) . . ?
C28 Si1 C29 108.5(2) . . ?
C27 Si1 C29 104.5(2) . . ?
N3 Si2 C32 110.76(15) . . ?
N3 Si2 C30 111.81(17) . . ?
C32 Si2 C30 106.4(2) . . ?
N3 Si2 C31 113.15(17) . . ?
C32 Si2 C31 107.45(18) . . ?
C30 Si2 C31 106.88(19) . . ?
N6 Si3 C60 112.25(15) . . ?
N6 Si3 C61 112.15(16) . . ?
C60 Si3 C61 105.97(19) . . ?
N6 Si3 C59 111.66(15) . . ?
C60 Si3 C59 108.0(2) . . ?
C61 Si3 C59 106.4(2) . . ?
N6 Si4 C64 110.79(14) . . ?
N6 Si4 C62 113.11(15) . . ?
C64 Si4 C62 104.80(15) . . ?
N6 Si4 C63 111.42(15) . . ?
C64 Si4 C63 108.60(16) . . ?
C62 Si4 C63 107.82(18) . . ?
C13 N1 C12 124.8(3) . . ?
C13 N1 Sn1 93.1(2) . . ?
C12 N1 Sn1 142.1(2) . . ?
C13 N2 C6 130.0(3) . . ?
C13 N2 Sn1 95.4(2) . . ?
C6 N2 Sn1 133.8(2) . . ?
Si2 N3 Si1 121.65(15) . . ?
Si2 N3 Sn1 116.18(15) . . ?
Si1 N3 Sn1 119.88(14) . . ?
C45 N4 C38 124.1(3) . . ?
C45 N4 Sn2 92.7(2) . . ?
C38 N4 Sn2 143.1(2) . . ?
C45 N5 C44 130.0(3) . . ?
C45 N5 Sn2 95.62(19) . . ?
C44 N5 Sn2 134.3(2) . . ?
Si4 N6 Si3 124.12(16) . . ?
Si4 N6 Sn2 116.05(12) . . ?
Si3 N6 Sn2 117.79(14) . . ?
C6 C1 C2 110.6(4) . . ?
C3 C2 C1 112.9(3) . . ?
C2 C3 C4 112.7(4) . . ?
C3 C4 C5 110.5(4) . . ?
C6 C5 C4 110.4(3) . . ?
N2 C6 C5 115.0(3) . . ?
N2 C6 C1 113.7(3) . . ?
C5 C6 C1 112.7(3) . . ?
C12 C7 C8 112.6(3) . . ?
C9 C8 C7 110.1(3) . . ?
C8 C9 C10 110.4(4) . . ?
C11 C10 C9 111.4(3) . . ?
C10 C11 C12 111.6(3) . . ?
N1 C12 C7 109.6(3) . . ?
N1 C12 C11 111.6(3) . . ?
C7 C12 C11 109.3(3) . . ?
N1 C13 N2 111.3(3) . . ?
N1 C13 C14 124.3(3) . . ?
N2 C13 C14 124.3(3) . . ?
N1 C13 Sn1 57.23(16) . . ?
N2 C13 Sn1 54.19(17) . . ?
C14 C13 Sn1 177.8(2) . . ?
C16 C15 C20 119.5(4) . . ?
C17 C16 C15 120.3(4) . . ?
C16 C17 C18 120.8(4) . . ?
C17 C18 C19 119.2(4) . . ?
C20 C19 C18 120.6(4) . . ?
C19 C20 C15 119.6(4) . . ?
C19 C20 S1 119.3(3) . . ?
C15 C20 S1 121.1(3) . . ?
C22 C21 C26 120.9(5) . . ?
C23 C22 C21 119.7(5) . . ?
C24 C23 C22 120.4(5) . . ?
C23 C24 C25 120.4(5) . . ?
C26 C25 C24 120.5(5) . . ?
C25 C26 C21 118.1(4) . . ?
C25 C26 S2 122.3(3) . . ?
C21 C26 S2 119.4(3) . . ?
C34 C33 C38 111.4(3) . . ?
C35 C34 C33 111.8(3) . . ?
C34 C35 C36 110.9(3) . . ?
C37 C36 C35 111.0(3) . . ?
C38 C37 C36 112.6(3) . . ?
N4 C38 C37 112.2(3) . . ?
N4 C38 C33 109.3(3) . . ?
C37 C38 C33 110.2(3) . . ?
C44 C39 C40 109.8(3) . . ?
C41 C40 C39 111.3(3) . . ?
C40 C41 C42 110.7(3) . . ?
C41 C42 C43 111.3(4) . . ?
C44 C43 C42 111.1(3) . . ?
N5 C44 C43 114.5(3) . . ?
N5 C44 C39 113.7(3) . . ?
C43 C44 C39 111.1(3) . . ?
N4 C45 N5 111.5(3) . . ?
N4 C45 C46 124.1(3) . . ?
N5 C45 C46 124.4(3) . . ?
N4 C45 Sn2 57.49(16) . . ?
N5 C45 Sn2 54.14(15) . . ?
C46 C45 Sn2 174.5(3) . . ?
C52 C47 C48 119.6(5) . . ?
C49 C48 C47 120.0(5) . . ?
C50 C49 C48 121.0(4) . . ?
C49 C50 C51 119.6(5) . . ?
C50 C51 C52 120.0(5) . . ?
C47 C52 C51 119.7(4) . . ?
C47 C52 S3 121.7(3) . . ?
C51 C52 S3 118.3(3) . . ?
C54 C53 C58 120.0(4) . . ?
C55 C54 C53 120.5(4) . . ?
C54 C55 C56 120.0(4) . . ?
C55 C56 C57 119.9(4) . . ?
C58 C57 C56 121.1(3) . . ?
C57 C58 C53 118.4(3) . . ?
C57 C58 S4 122.4(3) . . ?
C53 C58 S4 119.1(3) . . ?

loop_
_geom_bond_atom_site_label_1
_geom_bond_atom_site_label_2
_geom_bond_distance
_geom_bond_site_symmetry_2
_geom_bond_publ_flag
Sn1 N3 2.070(2) . ?
Sn1 N2 2.140(3) . ?
Sn1 N1 2.213(2) . ?
Sn1 S1 2.4158(10) . ?
Sn1 S2 2.4854(10) . ?
Sn1 C13 2.628(3) . ?
Sn2 N6 2.077(3) . ?
Sn2 N5 2.146(2) . ?
Sn2 N4 2.225(3) . ?
Sn2 S3 2.4249(9) . ?
Sn2 S4 2.4939(9) . ?
Sn2 C45 2.635(3) . ?
S1 C20 1.781(4) . ?
S2 C26 1.777(4) . ?
S3 C52 1.786(4) . ?
S4 C58 1.768(4) . ?
Si1 N3 1.741(3) . ?
Si1 C28 1.852(4) . ?
Si1 C27 1.864(5) . ?
Si1 C29 1.870(4) . ?
Si2 N3 1.738(3) . ?
Si2 C32 1.867(4) . ?
Si2 C30 1.867(4) . ?
Si2 C31 1.870(3) . ?
Si3 N6 1.744(2) . ?
Si3 C60 1.861(4) . ?
Si3 C61 1.862(4) . ?
Si3 C59 1.866(4) . ?
Si4 N6 1.735(3) . ?
Si4 C64 1.861(3) . ?
Si4 C62 1.873(3) . ?
Si4 C63 1.877(4) . ?
N1 C13 1.303(4) . ?
N1 C12 1.463(4) . ?
N2 C13 1.336(4) . ?
N2 C6 1.468(4) . ?
N4 C45 1.310(4) . ?
N4 C38 1.462(4) . ?
N5 C45 1.333(4) . ?
N5 C44 1.467(4) . ?
C1 C6 1.506(5) . ?
C1 C2 1.526(5) . ?
C2 C3 1.482(6) . ?
C3 C4 1.500(6) . ?
C4 C5 1.535(5) . ?
C5 C6 1.496(5) . ?
C7 C12 1.509(5) . ?
C7 C8 1.524(5) . ?
C8 C9 1.513(5) . ?
C9 C10 1.519(6) . ?
C10 C11 1.515(5) . ?
C11 C12 1.532(4) . ?
C13 C14 1.516(4) . ?
C15 C16 1.385(5) . ?
C15 C20 1.394(5) . ?
C16 C17 1.368(6) . ?
C17 C18 1.382(6) . ?
C18 C19 1.388(5) . ?
C19 C20 1.379(5) . ?
C21 C22 1.382(6) . ?
C21 C26 1.379(6) . ?
C22 C23 1.369(7) . ?
C23 C24 1.343(7) . ?
C24 C25 1.386(6) . ?
C25 C26 1.384(6) . ?
C33 C34 1.523(5) . ?
C33 C38 1.525(4) . ?
C34 C35 1.512(5) . ?
C35 C36 1.526(5) . ?
C36 C37 1.521(5) . ?
C37 C38 1.518(5) . ?
C39 C44 1.522(4) . ?
C39 C40 1.524(5) . ?
C40 C41 1.511(6) . ?
C41 C42 1.517(6) . ?
C42 C43 1.522(5) . ?
C43 C44 1.513(5) . ?
C45 C46 1.508(4) . ?
C47 C52 1.388(5) . ?
C47 C48 1.386(6) . ?
C48 C49 1.373(7) . ?
C49 C50 1.370(7) . ?
C50 C51 1.386(6) . ?
C51 C52 1.390(6) . ?
C53 C54 1.388(5) . ?
C53 C58 1.399(5) . ?
C54 C55 1.367(6) . ?
C55 C56 1.371(6) . ?
C56 C57 1.389(5) . ?
C57 C58 1.375(5) . ?
